data_7154905
loop_
_publ_author_name
'Zhao, Yulei'
'Duan, Qizhao'
'Zhou, Yuanyuan'
'Yao, Qiyi'
'Li, Yanzhong'

_publ_section_title
;
 Gold-catalyzed chemo- and diastereoselective C(sp(2))-H functionalization
 of enaminones for the synthesis of pyrrolo[3,4-c]-quinolin-1-one
 derivatives.
;
_journal_issue 7
_journal_name_full 'Organic &amp; biomolecular chemistry'
_journal_page_first 2177
_journal_page_last 2181
_journal_paper_doi 10.1039/c5ob02556g
_journal_volume 14
_journal_year 2016
_chemical_formula_moiety 'C24 H16 Cl2 N2 O2, C H Cl3'
_chemical_formula_sum 'C25 H17 Cl5 N2 O2'
_chemical_formula_weight 554.65
_chemical_name_systematic
;
 ?
;
_space_group_crystal_system triclinic
_space_group_IT_number 2
_space_group_name_Hall '-P 1'
_space_group_name_H-M_alt 'P -1'
_symmetry_space_group_name_Hall '-P 1'
_symmetry_space_group_name_H-M 'P -1'
_atom_sites_solution_hydrogens geom
_atom_sites_solution_primary direct
_audit_creation_date 2014-12-16
_audit_creation_method
;
Olex2 1.2
(compiled 2014.07.22 svn.r2960 for OlexSys, GUI svn.r4862)
;
_audit_update_record
;
2015-11-16 deposited with the CCDC.
2016-01-12 downloaded from the CCDC.
;
_cell_angle_alpha 66.5140(10)
_cell_angle_beta 85.3090(10)
_cell_angle_gamma 89.3010(10)
_cell_formula_units_Z 2
_cell_length_a 7.0166(5)
_cell_length_b 13.2800(9)
_cell_length_c 13.9998(10)
_cell_measurement_reflns_used 4397
_cell_measurement_temperature 130
_cell_measurement_theta_max 30.526
_cell_measurement_theta_min 2.731
_cell_volume 1192.13(15)
_computing_cell_refinement 'SAINT v7.68A (Bruker, 2009)'
_computing_data_reduction 'SAINT v7.68A (Bruker, 2009)'
_computing_molecular_graphics 'Olex2 (Dolomanov et al., 2009)'
_computing_publication_material 'Olex2 (Dolomanov et al., 2009)'
_computing_structure_refinement 'XL (Sheldrick, 2008)'
_computing_structure_solution 'ShelXS (Sheldrick, 2008)'
_diffrn_ambient_temperature 130
_diffrn_measured_fraction_theta_full 0.999
_diffrn_measured_fraction_theta_max 0.991
_diffrn_measurement_device_type 'Bruker APEX-II CCD'
_diffrn_measurement_method '\f and \w scans'
_diffrn_radiation_monochromator graphite
_diffrn_radiation_type MoK\a
_diffrn_radiation_wavelength 0.71073
_diffrn_reflns_av_R_equivalents 0.0187
_diffrn_reflns_av_unetI/netI 0.0346
_diffrn_reflns_laue_measured_fraction_full 0.999
_diffrn_reflns_laue_measured_fraction_max 0.991
_diffrn_reflns_limit_h_max 10
_diffrn_reflns_limit_h_min -9
_diffrn_reflns_limit_k_max 17
_diffrn_reflns_limit_k_min -18
_diffrn_reflns_limit_l_max 20
_diffrn_reflns_limit_l_min -20
_diffrn_reflns_number 12148
_diffrn_reflns_point_group_measured_fraction_full 0.999
_diffrn_reflns_point_group_measured_fraction_max 0.991
_diffrn_reflns_theta_full 25.242
_diffrn_reflns_theta_max 30.572
_diffrn_reflns_theta_min 1.672
_diffrn_standards_number 0
_exptl_absorpt_coefficient_mu 0.636
_exptl_absorpt_correction_T_max 0.7461
_exptl_absorpt_correction_T_min 0.6543
_exptl_absorpt_correction_type multi-scan
_exptl_absorpt_process_details
;
SADABS-2008/1 (Bruker,2008) was used for absorption correction.
wR2(int) was 0.0729 before and 0.0297 after correction.
The Ratio of minimum to maximum transmission is 0.8770.
The \l/2 correction factor is 0.0015.
;
_exptl_crystal_colour yellow
_exptl_crystal_density_diffrn 1.545
_exptl_crystal_description block
_exptl_crystal_F_000 564
_exptl_crystal_size_max 0.35
_exptl_crystal_size_mid 0.2
_exptl_crystal_size_min 0.18
_refine_diff_density_max 1.570
_refine_diff_density_min -1.663
_refine_diff_density_rms 0.088
_refine_ls_extinction_method none
_refine_ls_goodness_of_fit_ref 1.053
_refine_ls_hydrogen_treatment constr
_refine_ls_matrix_type full
_refine_ls_number_parameters 308
_refine_ls_number_reflns 7236
_refine_ls_number_restraints 0
_refine_ls_restrained_S_all 1.053
_refine_ls_R_factor_all 0.0681
_refine_ls_R_factor_gt 0.0537
_refine_ls_shift/su_max 0.001
_refine_ls_shift/su_mean 0.000
_refine_ls_structure_factor_coef Fsqd
_refine_ls_weighting_details 'w=1/[\s^2^(Fo^2^)+(0.0682P)^2^+1.0819P] where P=(Fo^2^+2Fc^2^)/3'
_refine_ls_weighting_scheme calc
_refine_ls_wR_factor_gt 0.1357
_refine_ls_wR_factor_ref 0.1467
_reflns_Friedel_coverage 0.000
_reflns_number_gt 5734
_reflns_number_total 7236
_reflns_threshold_expression 'I > 2\s(I)'
_cod_data_source_file c5ob02556g2.cif
_cod_data_source_block mo_dm14733_0m
_cod_depositor_comments 'Adding full bibliography for 7154904--7154905.cif.'
_cod_database_code 7154905
_shelxl_version_number 2014-3
_shelx_space_group_comment
;
The symmetry employed for this shelxl refinement is uniquely defined
by the following loop, which should always be used as a source of
symmetry information in preference to the above space-group names.
They are only intended as comments.
;
_shelx_estimated_absorpt_t_max 0.894
_shelx_estimated_absorpt_t_min 0.808
_olex2_refinement_description
;
1. Fixed Uiso
 At 1.2 times of:
  All C(H) groups, All C(H,H) groups
 At 1.5 times of:
  All C(H,H,H) groups
2.a Ternary CH refined with riding coordinates:
 C25(H25)
2.b Secondary CH2 refined with riding coordinates:
 C11(H11A,H11B)
2.c Aromatic/amide H refined with riding coordinates:
 C5(H5), C7(H7), C13(H13), C14(H14), C15(H15), C16(H16), C17(H17), C19(H19),
 C20(H20), C22(H22), C23(H23)
2.d Idealised Me refined as rotating group:
 C24(H24A,H24B,H24C)
;
_olex2_submission_special_instructions 'No special instructions were received'

loop_
_space_group_symop_operation_xyz
'x, y, z'
'-x, -y, -z'

loop_
_atom_site_label
_atom_site_type_symbol
_atom_site_fract_x
_atom_site_fract_y
_atom_site_fract_z
_atom_site_U_iso_or_equiv
_atom_site_adp_type
_atom_site_occupancy
_atom_site_site_symmetry_order
_atom_site_calc_flag
_atom_site_refinement_flags_posn
Cl1 Cl 0.59133(8) -0.33808(4) 0.44211(4) 0.02908(13) Uani 1 1 d .
Cl2 Cl 0.64201(8) -0.29442(4) 0.04882(4) 0.02731(12) Uani 1 1 d .
O1 O 0.7407(3) -0.19310(12) 0.52515(12) 0.0310(4) Uani 1 1 d .
O2 O 0.8276(2) 0.04660(13) 0.83929(11) 0.0283(3) Uani 1 1 d .
N1 N 0.7364(2) -0.00527(13) 0.46903(12) 0.0167(3) Uani 1 1 d .
N2 N 0.7056(2) 0.04160(13) 0.12525(12) 0.0184(3) Uani 1 1 d .
C1 C 0.7236(3) -0.10271(15) 0.45644(14) 0.0182(3) Uani 1 1 d .
C2 C 0.6922(3) -0.07206(14) 0.34337(13) 0.0160(3) Uani 1 1 d .
C3 C 0.6770(3) -0.13468(14) 0.28105(14) 0.0167(3) Uani 1 1 d .
C4 C 0.6467(3) -0.24966(15) 0.31309(15) 0.0190(3) Uani 1 1 d .
C5 C 0.6432(3) -0.29748(15) 0.24238(16) 0.0209(4) Uani 1 1 d .
H5 H 0.6281 -0.3749 0.2662 0.025 Uiso 1 1 calc R
C6 C 0.6620(3) -0.23161(16) 0.13508(15) 0.0199(3) Uani 1 1 d .
C7 C 0.6840(3) -0.12059(16) 0.09803(15) 0.0199(3) Uani 1 1 d .
H7 H 0.6953 -0.0773 0.0249 0.024 Uiso 1 1 calc R
C8 C 0.6898(3) -0.07047(15) 0.17018(14) 0.0168(3) Uani 1 1 d .
C9 C 0.7034(3) 0.09627(15) 0.18572(14) 0.0169(3) Uani 1 1 d .
C10 C 0.6976(3) 0.04009(14) 0.29567(13) 0.0159(3) Uani 1 1 d .
C11 C 0.7185(3) 0.09009(14) 0.37247(13) 0.0167(3) Uani 1 1 d .
H11A H 0.8339 0.1385 0.3531 0.020 Uiso 1 1 calc R
H11B H 0.6047 0.1328 0.3781 0.020 Uiso 1 1 calc R
C12 C 0.7197(3) 0.21768(15) 0.13312(14) 0.0181(3) Uani 1 1 d .
C13 C 0.6037(3) 0.28558(16) 0.16614(15) 0.0208(4) Uani 1 1 d .
H13 H 0.5146 0.2544 0.2257 0.025 Uiso 1 1 calc R
C14 C 0.6183(3) 0.39877(16) 0.11213(16) 0.0239(4) Uani 1 1 d .
H14 H 0.5385 0.4449 0.1345 0.029 Uiso 1 1 calc R
C15 C 0.7489(3) 0.44450(16) 0.02571(16) 0.0254(4) Uani 1 1 d .
H15 H 0.7579 0.5220 -0.0113 0.030 Uiso 1 1 calc R
C16 C 0.8666(3) 0.37748(16) -0.00697(16) 0.0239(4) Uani 1 1 d .
H16 H 0.9568 0.4090 -0.0659 0.029 Uiso 1 1 calc R
C17 C 0.8521(3) 0.26403(16) 0.04680(14) 0.0204(4) Uani 1 1 d .
H17 H 0.9326 0.2181 0.0246 0.025 Uiso 1 1 calc R
C18 C 0.7659(3) 0.00744(15) 0.56245(14) 0.0170(3) Uani 1 1 d .
C19 C 0.7801(3) -0.08205(16) 0.65786(14) 0.0194(3) Uani 1 1 d .
H19 H 0.7757 -0.1547 0.6607 0.023 Uiso 1 1 calc R
C20 C 0.8005(3) -0.06541(17) 0.74795(15) 0.0223(4) Uani 1 1 d .
H20 H 0.8078 -0.1269 0.8124 0.027 Uiso 1 1 calc R
C21 C 0.8104(3) 0.04025(17) 0.74529(15) 0.0211(4) Uani 1 1 d .
C22 C 0.8021(3) 0.12969(16) 0.65072(15) 0.0211(4) Uani 1 1 d .
H22 H 0.8123 0.2022 0.6477 0.025 Uiso 1 1 calc R
C23 C 0.7790(3) 0.11302(16) 0.56052(15) 0.0199(3) Uani 1 1 d .
H23 H 0.7719 0.1747 0.4962 0.024 Uiso 1 1 calc R
C24 C 0.8286(3) 0.15357(19) 0.84037(17) 0.0285(4) Uani 1 1 d .
H24A H 0.9457 0.1937 0.8017 0.043 Uiso 1 1 calc GR
H24B H 0.8238 0.1471 0.9128 0.043 Uiso 1 1 calc GR
H24C H 0.7170 0.1934 0.8074 0.043 Uiso 1 1 calc GR
Cl3 Cl 1.21817(15) 0.53369(7) 0.30201(7) 0.0657(3) Uani 1 1 d .
Cl4 Cl 0.87009(17) 0.42830(10) 0.41907(11) 0.1007(5) Uani 1 1 d .
Cl5 Cl 1.03338(17) 0.37163(6) 0.25262(7) 0.0746(3) Uani 1 1 d .
C25 C 1.0806(4) 0.41255(19) 0.3538(2) 0.0354(5) Uani 1 1 d .
H25 H 1.1557 0.3540 0.4047 0.042 Uiso 1 1 calc R

loop_
_atom_site_aniso_label
_atom_site_aniso_U_11
_atom_site_aniso_U_22
_atom_site_aniso_U_33
_atom_site_aniso_U_23
_atom_site_aniso_U_13
_atom_site_aniso_U_12
Cl1 0.0429(3) 0.0180(2) 0.0220(2) -0.00328(17) -0.0026(2) -0.00747(19)
Cl2 0.0328(3) 0.0255(2) 0.0313(2) -0.0194(2) -0.0024(2) -0.00076(19)
O1 0.0548(10) 0.0167(7) 0.0203(7) -0.0048(5) -0.0104(7) 0.0029(7)
O2 0.0365(8) 0.0321(8) 0.0194(6) -0.0127(6) -0.0065(6) -0.0006(6)
N1 0.0195(7) 0.0159(7) 0.0139(6) -0.0050(5) -0.0014(5) 0.0002(5)
N2 0.0218(8) 0.0159(7) 0.0175(7) -0.0068(6) -0.0006(6) -0.0007(6)
C1 0.0200(8) 0.0180(8) 0.0167(7) -0.0071(6) -0.0007(6) 0.0003(6)
C2 0.0159(8) 0.0155(8) 0.0155(7) -0.0053(6) -0.0001(6) 0.0004(6)
C3 0.0161(8) 0.0152(8) 0.0187(8) -0.0068(6) -0.0005(6) 0.0000(6)
C4 0.0189(8) 0.0146(8) 0.0210(8) -0.0044(6) -0.0020(6) 0.0002(6)
C5 0.0211(9) 0.0155(8) 0.0265(9) -0.0087(7) -0.0022(7) 0.0010(6)
C6 0.0186(8) 0.0212(9) 0.0241(9) -0.0138(7) -0.0014(7) 0.0001(7)
C7 0.0211(9) 0.0201(9) 0.0202(8) -0.0099(7) -0.0015(7) 0.0006(7)
C8 0.0175(8) 0.0151(8) 0.0177(7) -0.0066(6) -0.0007(6) -0.0001(6)
C9 0.0172(8) 0.0158(8) 0.0170(7) -0.0060(6) -0.0004(6) 0.0000(6)
C10 0.0158(8) 0.0158(8) 0.0158(7) -0.0062(6) 0.0005(6) 0.0002(6)
C11 0.0189(8) 0.0154(8) 0.0150(7) -0.0055(6) -0.0004(6) 0.0002(6)
C12 0.0223(9) 0.0151(8) 0.0163(7) -0.0050(6) -0.0048(6) -0.0010(6)
C13 0.0228(9) 0.0191(8) 0.0204(8) -0.0074(7) -0.0034(7) 0.0010(7)
C14 0.0272(10) 0.0186(9) 0.0274(9) -0.0099(7) -0.0076(8) 0.0036(7)
C15 0.0314(10) 0.0144(8) 0.0274(10) -0.0038(7) -0.0097(8) -0.0016(7)
C16 0.0269(10) 0.0194(9) 0.0209(8) -0.0032(7) -0.0018(7) -0.0059(7)
C17 0.0243(9) 0.0193(8) 0.0173(8) -0.0066(7) -0.0025(7) -0.0013(7)
C18 0.0144(8) 0.0198(8) 0.0176(8) -0.0084(7) -0.0010(6) 0.0007(6)
C19 0.0188(8) 0.0198(8) 0.0186(8) -0.0069(7) -0.0010(6) 0.0002(7)
C20 0.0229(9) 0.0251(9) 0.0172(8) -0.0064(7) -0.0032(7) 0.0003(7)
C21 0.0177(8) 0.0303(10) 0.0180(8) -0.0125(7) -0.0020(6) -0.0007(7)
C22 0.0208(9) 0.0228(9) 0.0218(8) -0.0113(7) -0.0012(7) 0.0000(7)
C23 0.0222(9) 0.0187(8) 0.0188(8) -0.0074(7) -0.0013(7) 0.0004(7)
C24 0.0284(10) 0.0371(12) 0.0272(10) -0.0200(9) -0.0038(8) -0.0007(9)
Cl3 0.0822(6) 0.0482(4) 0.0566(5) -0.0086(4) -0.0091(4) -0.0350(4)
Cl4 0.0690(7) 0.0704(7) 0.1189(10) -0.0007(6) 0.0364(7) 0.0227(5)
Cl5 0.1235(9) 0.0365(4) 0.0538(5) 0.0012(3) -0.0498(5) -0.0200(4)
C25 0.0363(12) 0.0226(10) 0.0374(12) -0.0007(9) -0.0077(10) -0.0012(9)

loop_
_atom_type_symbol
_atom_type_description
_atom_type_scat_dispersion_real
_atom_type_scat_dispersion_imag
_atom_type_scat_source
C C 0.0033 0.0016 'International Tables Vol C Tables 4.2.6.8 and 6.1.1.4'
H H 0.0000 0.0000 'International Tables Vol C Tables 4.2.6.8 and 6.1.1.4'
Cl Cl 0.1484 0.1585 'International Tables Vol C Tables 4.2.6.8 and 6.1.1.4'
N N 0.0061 0.0033 'International Tables Vol C Tables 4.2.6.8 and 6.1.1.4'
O O 0.0106 0.0060 'International Tables Vol C Tables 4.2.6.8 and 6.1.1.4'

loop_
_geom_angle_atom_site_label_1
_geom_angle_atom_site_label_2
_geom_angle_atom_site_label_3
_geom_angle
C21 O2 C24 117.12(17)
C1 N1 C11 112.59(14)
C1 N1 C18 126.84(15)
C18 N1 C11 120.56(15)
C9 N2 C8 119.12(16)
O1 C1 N1 124.63(17)
O1 C1 C2 129.16(17)
N1 C1 C2 106.18(15)
C3 C2 C1 133.31(16)
C10 C2 C1 107.28(15)
C10 C2 C3 119.13(16)
C2 C3 C8 114.58(15)
C4 C3 C2 129.50(17)
C4 C3 C8 115.90(16)
C3 C4 Cl1 122.99(14)
C5 C4 Cl1 114.72(14)
C5 C4 C3 122.06(17)
C4 C5 H5 120.1
C4 C5 C6 119.72(17)
C6 C5 H5 120.1
C5 C6 Cl2 118.14(14)
C7 C6 Cl2 119.90(15)
C7 C6 C5 121.85(17)
C6 C7 H7 120.5
C6 C7 C8 118.94(17)
C8 C7 H7 120.5
N2 C8 C3 124.19(16)
N2 C8 C7 114.41(16)
C7 C8 C3 121.39(16)
N2 C9 C10 120.70(16)
N2 C9 C12 116.99(16)
C10 C9 C12 122.19(16)
C2 C10 C9 121.90(16)
C2 C10 C11 111.20(15)
C9 C10 C11 126.55(16)
N1 C11 C10 102.62(14)
N1 C11 H11A 111.2
N1 C11 H11B 111.2
C10 C11 H11A 111.2
C10 C11 H11B 111.2
H11A C11 H11B 109.2
C13 C12 C9 121.86(17)
C17 C12 C9 118.44(17)
C17 C12 C13 119.68(17)
C12 C13 H13 120.0
C14 C13 C12 120.04(18)
C14 C13 H13 120.0
C13 C14 H14 120.0
C15 C14 C13 120.09(19)
C15 C14 H14 120.0
C14 C15 H15 119.9
C14 C15 C16 120.23(18)
C16 C15 H15 119.9
C15 C16 H16 120.1
C15 C16 C17 119.83(19)
C17 C16 H16 120.1
C12 C17 H17 119.9
C16 C17 C12 120.13(18)
C16 C17 H17 119.9
C19 C18 N1 122.61(16)
C23 C18 N1 119.16(16)
C23 C18 C19 118.22(17)
C18 C19 H19 119.8
C20 C19 C18 120.44(18)
C20 C19 H19 119.8
C19 C20 H20 119.6
C19 C20 C21 120.78(18)
C21 C20 H20 119.6
O2 C21 C20 115.60(18)
O2 C21 C22 125.03(18)
C22 C21 C20 119.37(17)
C21 C22 H22 120.1
C21 C22 C23 119.86(18)
C23 C22 H22 120.1
C18 C23 H23 119.4
C22 C23 C18 121.30(18)
C22 C23 H23 119.4
O2 C24 H24A 109.5
O2 C24 H24B 109.5
O2 C24 H24C 109.5
H24A C24 H24B 109.5
H24A C24 H24C 109.5
H24B C24 H24C 109.5
Cl3 C25 Cl5 109.46(14)
Cl3 C25 H25 108.4
Cl4 C25 Cl3 111.28(15)
Cl4 C25 Cl5 110.77(16)
Cl4 C25 H25 108.4
Cl5 C25 H25 108.4

loop_
_geom_bond_atom_site_label_1
_geom_bond_atom_site_label_2
_geom_bond_distance
Cl1 C4 1.7315(19)
Cl2 C6 1.7341(19)
O1 C1 1.215(2)
O2 C21 1.367(2)
O2 C24 1.427(3)
N1 C1 1.379(2)
N1 C11 1.451(2)
N1 C18 1.415(2)
N2 C8 1.367(2)
N2 C9 1.316(2)
C1 C2 1.504(2)
C2 C3 1.435(2)
C2 C10 1.367(2)
C3 C4 1.423(2)
C3 C8 1.438(2)
C4 C5 1.375(3)
C5 H5 0.9500
C5 C6 1.401(3)
C6 C7 1.360(3)
C7 H7 0.9500
C7 C8 1.417(2)
C9 C10 1.415(2)
C9 C12 1.483(2)
C10 C11 1.489(2)
C11 H11A 0.9900
C11 H11B 0.9900
C12 C13 1.394(3)
C12 C17 1.392(3)
C13 H13 0.9500
C13 C14 1.388(3)
C14 H14 0.9500
C14 C15 1.385(3)
C15 H15 0.9500
C15 C16 1.389(3)
C16 H16 0.9500
C16 C17 1.391(3)
C17 H17 0.9500
C18 C19 1.400(3)
C18 C23 1.396(3)
C19 H19 0.9500
C19 C20 1.383(3)
C20 H20 0.9500
C20 C21 1.391(3)
C21 C22 1.387(3)
C22 H22 0.9500
C22 C23 1.388(3)
C23 H23 0.9500
C24 H24A 0.9800
C24 H24B 0.9800
C24 H24C 0.9800
Cl3 C25 1.743(2)
Cl4 C25 1.728(3)
Cl5 C25 1.762(3)
C25 H25 1.0000

loop_
_geom_torsion_atom_site_label_1
_geom_torsion_atom_site_label_2
_geom_torsion_atom_site_label_3
_geom_torsion_atom_site_label_4
_geom_torsion
Cl1 C4 C5 C6 172.04(15)
Cl2 C6 C7 C8 176.68(14)
O1 C1 C2 C3 -1.5(4)
O1 C1 C2 C10 -175.2(2)
O2 C21 C22 C23 -178.17(18)
N1 C1 C2 C3 176.47(19)
N1 C1 C2 C10 2.8(2)
N1 C18 C19 C20 -177.12(17)
N1 C18 C23 C22 178.04(17)
N2 C9 C10 C2 -0.6(3)
N2 C9 C10 C11 171.95(17)
N2 C9 C12 C13 135.67(19)
N2 C9 C12 C17 -42.7(2)
C1 N1 C11 C10 -1.45(19)
C1 N1 C18 C19 -2.1(3)
C1 N1 C18 C23 178.75(18)
C1 C2 C3 C4 15.1(3)
C1 C2 C3 C8 -166.60(18)
C1 C2 C10 C9 169.77(16)
C1 C2 C10 C11 -3.9(2)
C2 C3 C4 Cl1 8.4(3)
C2 C3 C4 C5 -177.35(19)
C2 C3 C8 N2 -3.1(3)
C2 C3 C8 C7 177.78(16)
C2 C10 C11 N1 3.34(19)
C3 C2 C10 C9 -4.9(3)
C3 C2 C10 C11 -178.56(16)
C3 C4 C5 C6 -2.7(3)
C4 C3 C8 N2 175.41(17)
C4 C3 C8 C7 -3.7(3)
C4 C5 C6 Cl2 -176.10(15)
C4 C5 C6 C7 0.1(3)
C5 C6 C7 C8 0.6(3)
C6 C7 C8 N2 -177.83(17)
C6 C7 C8 C3 1.3(3)
C8 N2 C9 C10 4.2(3)
C8 N2 C9 C12 -179.61(16)
C8 C3 C4 Cl1 -169.93(14)
C8 C3 C4 C5 4.4(3)
C9 N2 C8 C3 -2.2(3)
C9 N2 C8 C7 176.95(17)
C9 C10 C11 N1 -169.93(17)
C9 C12 C13 C14 -177.39(18)
C9 C12 C17 C16 177.60(18)
C10 C2 C3 C4 -171.86(18)
C10 C2 C3 C8 6.4(2)
C10 C9 C12 C13 -48.2(3)
C10 C9 C12 C17 133.43(19)
C11 N1 C1 O1 177.40(19)
C11 N1 C1 C2 -0.7(2)
C11 N1 C18 C19 178.67(17)
C11 N1 C18 C23 -0.4(2)
C12 C9 C10 C2 -176.67(17)
C12 C9 C10 C11 -4.1(3)
C12 C13 C14 C15 -0.4(3)
C13 C12 C17 C16 -0.8(3)
C13 C14 C15 C16 -0.4(3)
C14 C15 C16 C17 0.5(3)
C15 C16 C17 C12 0.1(3)
C17 C12 C13 C14 1.0(3)
C18 N1 C1 O1 -1.8(3)
C18 N1 C1 C2 -179.97(16)
C18 N1 C11 C10 177.85(15)
C18 C19 C20 C21 -1.1(3)
C19 C18 C23 C22 -1.1(3)
C19 C20 C21 O2 179.07(18)
C19 C20 C21 C22 -0.8(3)
C20 C21 C22 C23 1.7(3)
C21 C22 C23 C18 -0.7(3)
C23 C18 C19 C20 2.0(3)
C24 O2 C21 C20 -176.96(18)
C24 O2 C21 C22 2.9(3)
